data_7239635
loop_
_publ_author_name
'Purkayastha, Atanu'
'Dhar, Sourab'
'Mondal, Suvra Prakash'
'Franconetti, Antonio'
'Frontera, Antonio'
'Ganguly, Rakesh'
'Kirillov, Alexander M.'
'Misra, Tarun Kumar'

_publ_section_title
;
 Metal--organic architectures driven by a multifunctional 6-aminouracil
 spacer: structures, noncovalent interactions, and conductivity
;
_journal_issue 4
_journal_name_full CrystEngComm
_journal_page_first 829
_journal_page_last 840
_journal_paper_doi 10.1039/C9CE01437C
_journal_volume 22
_journal_year 2020
_chemical_formula_sum 'C24 H36 K2 N10 O15.25 S2'
_chemical_formula_weight 850.95
_space_group_crystal_system monoclinic
_space_group_IT_number 15
_space_group_name_Hall '-C 2yc'
_space_group_name_H-M_alt 'C 1 2/c 1'
_atom_sites_solution_hydrogens mixed
_audit_creation_method SHELXL-2017/1
_audit_update_record
;
2019-12-14 deposited with the CCDC.	2019-12-16 downloaded from the CCDC.
;
_cell_angle_alpha 90
_cell_angle_beta 109.9540(10)
_cell_angle_gamma 90
_cell_formula_units_Z 8
_cell_length_a 35.2528(6)
_cell_length_b 15.7804(3)
_cell_length_c 13.0890(2)
_cell_measurement_reflns_used 9965
_cell_measurement_temperature 100(2)
_cell_measurement_theta_max 30.89
_cell_measurement_theta_min 2.58
_cell_volume 6844.3(2)
_computing_cell_refinement 'Bruker SAINT'
_computing_data_collection 'Bruker APEX2'
_computing_data_reduction 'Bruker SAINT'
_computing_molecular_graphics 'Bruker SHELXTL'
_computing_publication_material 'Bruker SHELXTL'
_computing_structure_refinement 'SHELXL-2017/1 (Sheldrick, 2017)'
_computing_structure_solution 'SHELXS-97 (Sheldrick 2008)'
_diffrn_ambient_temperature 100(2)
_diffrn_measured_fraction_theta_full 0.997
_diffrn_measured_fraction_theta_max 0.997
_diffrn_measurement_device_type 'Bruker APEX-II CCD'
_diffrn_measurement_method '\f and \w scans'
_diffrn_radiation_type MoK\a
_diffrn_radiation_wavelength 0.71073
_diffrn_reflns_av_R_equivalents 0.0646
_diffrn_reflns_av_unetI/netI 0.0531
_diffrn_reflns_Laue_measured_fraction_full 0.997
_diffrn_reflns_Laue_measured_fraction_max 0.997
_diffrn_reflns_limit_h_max 50
_diffrn_reflns_limit_h_min -51
_diffrn_reflns_limit_k_max 22
_diffrn_reflns_limit_k_min -22
_diffrn_reflns_limit_l_max 18
_diffrn_reflns_limit_l_min -14
_diffrn_reflns_number 59393
_diffrn_reflns_point_group_measured_fraction_full 0.997
_diffrn_reflns_point_group_measured_fraction_max 0.997
_diffrn_reflns_theta_full 25.242
_diffrn_reflns_theta_max 30.987
_diffrn_reflns_theta_min 2.341
_exptl_absorpt_coefficient_mu 0.486
_exptl_absorpt_correction_T_max 0.99
_exptl_absorpt_correction_T_min 0.88
_exptl_absorpt_correction_type multi-scan
_exptl_absorpt_process_details
;
SADABS-2016/2 - Bruker AXS area detector scaling and absorption correction
;
_exptl_crystal_colour yellow
_exptl_crystal_density_diffrn 1.652
_exptl_crystal_description needle
_exptl_crystal_F_000 3536
_exptl_crystal_size_max 0.280
_exptl_crystal_size_mid 0.040
_exptl_crystal_size_min 0.020
_refine_diff_density_max 0.826
_refine_diff_density_min -0.541
_refine_diff_density_rms 0.082
_refine_ls_extinction_method none
_refine_ls_goodness_of_fit_ref 1.062
_refine_ls_hydrogen_treatment mixed
_refine_ls_matrix_type full
_refine_ls_number_parameters 602
_refine_ls_number_reflns 10864
_refine_ls_number_restraints 106
_refine_ls_restrained_S_all 1.071
_refine_ls_R_factor_all 0.0830
_refine_ls_R_factor_gt 0.0474
_refine_ls_shift/su_max 0.001
_refine_ls_shift/su_mean 0.000
_refine_ls_structure_factor_coef Fsqd
_refine_ls_weighting_details 'w=1/[\s^2^(Fo^2^)+(0.0341P)^2^+14.0119P] where P=(Fo^2^+2Fc^2^)/3'
_refine_ls_weighting_scheme calc
_refine_ls_wR_factor_gt 0.0960
_refine_ls_wR_factor_ref 0.1163
_reflns_Friedel_coverage 0.000
_reflns_number_gt 7663
_reflns_number_total 10864
_reflns_threshold_expression 'I > 2\s(I)'
_cod_data_source_file c9ce01437c2.cif
_cod_data_source_block rgtm31a
_cod_depositor_comments
;
The following automatic conversions were performed:

data item '_exptl_absorpt_correction_type' value 'Multi-Scan' was
changed to 'multi-scan' in accordance with the
/home/data/users/saulius/crontab/automatic-downloads/rss-feeds/RSC/lib/dictionaries/cif_core.dic
dictionary named 'cif_core.dic' version 2.4.2 last updated on
2011-04-26.

Automatic conversion script
Id: cif_fix_values 7556 2019-12-06 15:28:31Z antanas 

 Adding full bibliography for 7239634--7239636.cif.

 Adding full bibliography for 7239634--7239636.cif.
;
_cod_original_sg_symbol_H-M 'C 2/c'
_cod_database_code 7239635
_shelx_shelxl_version_number 2017/1
_shelx_space_group_comment
; 
The symmetry employed for this shelxl refinement is uniquely defined 
by the following loop, which should always be used as a source of 
symmetry information in preference to the above space-group names. 
They are only intended as comments. 
;
_shelx_estimated_absorpt_t_min 0.876
_shelx_estimated_absorpt_t_max 0.990

loop_
_space_group_symop_operation_xyz
'x, y, z'
'-x, y, -z+1/2'
'x+1/2, y+1/2, z'
'-x+1/2, y+1/2, -z+1/2'
'-x, -y, -z'
'x, -y, z-1/2'
'-x+1/2, -y+1/2, -z'
'x+1/2, -y+1/2, z-1/2'

loop_
_atom_site_label
_atom_site_type_symbol
_atom_site_fract_x
_atom_site_fract_y
_atom_site_fract_z
_atom_site_U_iso_or_equiv
_atom_site_adp_type
_atom_site_occupancy
_atom_site_site_symmetry_order
_atom_site_calc_flag
_atom_site_refinement_flags_posn
_atom_site_refinement_flags_adp
_atom_site_refinement_flags_occupancy
_atom_site_disorder_assembly
_atom_site_disorder_group
S1 S 0.06175(9) 0.53099(15) 0.3854(2) 0.0157(4) Uani 0.5 1 d D . P A 1
O1 O 0.0429(2) 0.4960(5) 0.4590(5) 0.0287(17) Uani 0.5 1 d D . P A 1
O2 O 0.05973(15) 0.6234(3) 0.3822(4) 0.0294(11) Uani 0.5 1 d D . P A 1
O3 O 0.0482(2) 0.4907(4) 0.2805(5) 0.0198(10) Uani 0.5 1 d D . P A 1
S1A S 0.05906(9) 0.51044(16) 0.3623(2) 0.0160(4) Uani 0.5 1 d D . P A 2
O1A O 0.0384(2) 0.4788(5) 0.4339(5) 0.0202(12) Uani 0.5 1 d D . P A 2
O2A O 0.05429(14) 0.6017(3) 0.3463(3) 0.0211(9) Uani 0.5 1 d D . P A 2
O3A O 0.0472(2) 0.4659(4) 0.2578(5) 0.0200(10) Uani 0.5 1 d D . P A 2
C1 C 0.11273(6) 0.49839(14) 0.43508(18) 0.0234(4) Uani 1 1 d . . . . .
C2 C 0.14105(6) 0.56282(14) 0.46160(18) 0.0241(4) Uani 1 1 d . . . . .
H2 H 0.132472 0.620097 0.448525 0.029 Uiso 1 1 calc R U . . .
C3 C 0.18199(6) 0.54439(13) 0.50726(17) 0.0203(4) Uani 1 1 d . . . . .
H3 H 0.201271 0.588934 0.525966 0.024 Uiso 1 1 calc R U . . .
C4 C 0.19455(6) 0.46047(13) 0.52540(16) 0.0177(4) Uani 1 1 d . . . . .
C5 C 0.16600(6) 0.39540(13) 0.49855(17) 0.0204(4) Uani 1 1 d . . . . .
H5 H 0.174617 0.338090 0.510702 0.025 Uiso 1 1 calc R U . . .
C6 C 0.12501(6) 0.41382(14) 0.45414(17) 0.0230(4) Uani 1 1 d . . . . .
H6 H 0.105612 0.369500 0.436964 0.028 Uiso 1 1 calc R U . . .
C7 C 0.30120(6) 0.47822(12) 0.63082(15) 0.0150(3) Uani 1 1 d . . . . .
C8 C 0.32674(6) 0.55126(12) 0.63995(15) 0.0164(4) Uani 1 1 d . . . . .
C9 C 0.38599(6) 0.45941(13) 0.71427(15) 0.0175(4) Uani 1 1 d . . . . .
C10 C 0.31898(6) 0.39814(12) 0.66505(15) 0.0158(4) Uani 1 1 d . . . . .
C11 C 0.39574(6) 0.60931(14) 0.69373(19) 0.0249(4) Uani 1 1 d . . . . .
H11A H 0.416597 0.607893 0.765958 0.037 Uiso 1 1 calc R U . . .
H11B H 0.380574 0.662457 0.684843 0.037 Uiso 1 1 calc R U . . .
H11C H 0.408467 0.605540 0.637998 0.037 Uiso 1 1 calc R U . . .
C12 C 0.37873(6) 0.30766(14) 0.74145(19) 0.0250(4) Uani 1 1 d . . . . .
H12A H 0.370891 0.287099 0.802048 0.037 Uiso 1 1 calc R U . . .
H12B H 0.408166 0.312921 0.765074 0.037 Uiso 1 1 calc R U . . .
H12C H 0.369504 0.267492 0.680866 0.037 Uiso 1 1 calc R U . . .
C13 C -0.40186(6) 0.36603(12) 0.01966(15) 0.0163(4) Uani 1 1 d . . . . .
C14 C -0.36663(6) 0.31810(13) 0.04604(16) 0.0192(4) Uani 1 1 d . . . . .
H14 H -0.368313 0.258169 0.039138 0.023 Uiso 1 1 calc R U . . .
C15 C -0.32927(6) 0.35693(12) 0.08215(16) 0.0187(4) Uani 1 1 d . . . . .
H15 H -0.305308 0.324103 0.099516 0.022 Uiso 1 1 calc R U . . .
C16 C -0.32714(6) 0.44516(12) 0.09283(15) 0.0154(4) Uani 1 1 d . . . . .
C17 C -0.36240(6) 0.49314(12) 0.06536(15) 0.0159(4) Uani 1 1 d . . . . .
H17 H -0.360786 0.553118 0.071521 0.019 Uiso 1 1 calc R U . . .
C18 C -0.40012(6) 0.45357(12) 0.02883(15) 0.0162(4) Uani 1 1 d . . . . .
H18 H -0.424181 0.486141 0.010571 0.019 Uiso 1 1 calc R U . . .
C19 C -0.22178(6) 0.48190(12) 0.19857(15) 0.0160(4) Uani 1 1 d . . . . .
C20 C -0.18849(6) 0.42411(12) 0.23747(16) 0.0177(4) Uani 1 1 d . . . . .
C21 C -0.14236(6) 0.54646(12) 0.27852(16) 0.0170(4) Uani 1 1 d . . . . .
C22 C -0.21467(6) 0.56993(12) 0.19649(15) 0.0160(4) Uani 1 1 d . . . . .
C23 C -0.11546(6) 0.40347(13) 0.32228(19) 0.0243(4) Uani 1 1 d . . . . .
H23A H -0.108641 0.377444 0.262794 0.036 Uiso 1 1 calc R U . . .
H23B H -0.122330 0.359083 0.365355 0.036 Uiso 1 1 calc R U . . .
H23C H -0.092270 0.435874 0.368773 0.036 Uiso 1 1 calc R U . . .
C24 C -0.16789(6) 0.68948(13) 0.22449(19) 0.0231(4) Uani 1 1 d . . . . .
H24A H -0.178470 0.705805 0.147677 0.035 Uiso 1 1 calc R U . . .
H24B H -0.138739 0.699876 0.253336 0.035 Uiso 1 1 calc R U . . .
H24C H -0.181191 0.723089 0.265456 0.035 Uiso 1 1 calc R U . . .
K1 K -0.02875(2) 0.60532(3) 0.39523(4) 0.02151(10) Uani 1 1 d D . . . .
K2 K -0.0089(2) 0.6583(2) 0.7715(6) 0.0183(9) Uani 0.332(17) 1 d D U P A 1
K2A K 0.000000 0.6541(4) 0.750000 0.027(4) Uani 0.34(3) 2 d DS TU P A 2
K3 K 0.500000 0.46670(4) 0.750000 0.02534(14) Uani 1 2 d DS T P . .
N1 N 0.23565(5) 0.43405(11) 0.57169(13) 0.0173(3) Uani 1 1 d . . . . .
N2 N 0.26070(5) 0.49566(10) 0.58674(13) 0.0160(3) Uani 1 1 d . . . . .
N3 N 0.36011(5) 0.39116(10) 0.70587(13) 0.0170(3) Uani 1 1 d . . . . .
N4 N 0.36815(5) 0.53744(11) 0.68234(13) 0.0176(3) Uani 1 1 d . . . . .
N5 N 0.29676(5) 0.32952(10) 0.65824(14) 0.0200(3) Uani 1 1 d . . . . .
H5A H 0.308457 0.280268 0.679798 0.024 Uiso 1 1 calc R U . . .
H5B H 0.270265 0.333082 0.632137 0.024 Uiso 1 1 calc R U . . .
N6 N -0.29027(5) 0.49105(10) 0.12798(13) 0.0171(3) Uani 1 1 d . . . . .
N7 N -0.25901(5) 0.44373(10) 0.16497(13) 0.0166(3) Uani 1 1 d . . . . .
N8 N -0.24421(5) 0.62485(11) 0.15885(14) 0.0201(3) Uani 1 1 d . . . . .
H8A H -0.238802 0.679286 0.158695 0.024 Uiso 1 1 calc R U . . .
H8B H -0.269384 0.607188 0.133812 0.024 Uiso 1 1 calc R U . . .
N9 N -0.15017(5) 0.46052(10) 0.27715(14) 0.0185(3) Uani 1 1 d . . . . .
N10 N -0.17576(5) 0.59912(10) 0.23499(13) 0.0169(3) Uani 1 1 d . . . . .
O4 O -0.48001(4) 0.37170(10) -0.06279(14) 0.0295(4) Uani 1 1 d . . . . .
O5 O -0.44540(5) 0.25134(12) -0.10493(15) 0.0375(4) Uani 1 1 d . . . . .
O6 O -0.44904(5) 0.26661(11) 0.07457(14) 0.0351(4) Uani 1 1 d . . . . .
O7 O 0.31396(4) 0.62379(9) 0.61200(12) 0.0220(3) Uani 1 1 d . . . . .
O8 O 0.42239(4) 0.45093(10) 0.74871(12) 0.0232(3) Uani 1 1 d . . . . .
O9 O -0.19173(4) 0.34619(9) 0.23964(13) 0.0227(3) Uani 1 1 d . . . . .
O10 O -0.10852(4) 0.57540(9) 0.31473(12) 0.0210(3) Uani 1 1 d . . . . .
O11 O -0.01894(12) 0.7553(2) 0.2517(4) 0.0521(11) Uani 0.5 1 d . . P A -1
O12 O 0.02874(17) 0.6764(4) 0.5917(4) 0.0650(16) Uani 0.5 1 d D U P A 1
O12A O 0.03805(15) 0.7039(3) 0.5637(4) 0.0476(13) Uani 0.5 1 d D U P A 2
O13 O 0.5225(4) 0.5899(5) 0.9164(7) 0.0304(18) Uani 0.5 1 d D U P B 1
H130 H 0.5070(14) 0.602(3) 0.946(5) 0.046 Uiso 0.5 1 d D U P C 1
H131 H 0.5348(17) 0.632(2) 0.916(6) 0.046 Uiso 0.5 1 d D U P D 1
O13A O 0.5177(6) 0.6034(7) 0.8894(11) 0.037(3) Uani 0.35 1 d D U P B 2
O13B O 0.5016(4) 0.6235(7) 0.8384(11) 0.030(3) Uani 0.15 1 d D U P B 3
O14 O 0.07463(11) 0.7548(2) 0.4700(3) 0.0316(8) Uani 0.5 1 d . . P . .
H140 H 0.0960(10) 0.763(2) 0.489(3) 0.047 Uiso 1 1 d D U . . .
H141 H 0.0665(9) 0.718(2) 0.430(3) 0.047 Uiso 1 1 d D U . . .
O15 O 0.16544(7) 0.77844(12) 0.54595(19) 0.0456(5) Uani 1 1 d D . . . .
H150 H 0.1724(10) 0.805(2) 0.504(2) 0.068 Uiso 1 1 d D U . . .
H151 H 0.1840(8) 0.749(2) 0.579(3) 0.068 Uiso 1 1 d D U . . .
O16 O 0.74781(5) 0.80263(10) 0.15200(16) 0.0312(4) Uani 1 1 d D . . . .
H160 H 0.7425(9) 0.8256(18) 0.200(2) 0.047 Uiso 1 1 d D U . . .
H161 H 0.7638(8) 0.8317(17) 0.137(2) 0.047 Uiso 1 1 d D U . . .
O17 O 0.9409(3) 0.8572(7) 0.9616(9) 0.072(3) Uani 0.25 1 d . . P . .
S2 S -0.44810(2) 0.30963(3) -0.02258(4) 0.01917(11) Uani 1 1 d . . . . .

loop_
_atom_site_aniso_label
_atom_site_aniso_U_11
_atom_site_aniso_U_22
_atom_site_aniso_U_33
_atom_site_aniso_U_23
_atom_site_aniso_U_13
_atom_site_aniso_U_12
S1 0.0108(6) 0.0187(11) 0.0171(11) 0.0036(7) 0.0043(7) 0.0026(7)
O1 0.010(2) 0.057(4) 0.017(3) 0.010(3) 0.002(2) -0.002(2)
O2 0.019(2) 0.016(2) 0.047(3) -0.0003(18) 0.003(2) 0.0050(15)
O3 0.0119(16) 0.038(3) 0.007(3) -0.0060(18) 0.0002(16) -0.002(2)
S1A 0.0097(6) 0.0181(11) 0.0200(14) 0.0030(7) 0.0050(8) 0.0033(7)
O1A 0.007(2) 0.038(3) 0.012(3) 0.006(2) 0.0003(19) 0.0004(18)
O2A 0.0184(19) 0.015(2) 0.026(2) -0.0002(14) 0.0027(17) 0.0063(15)
O3A 0.0152(17) 0.032(3) 0.012(3) -0.0053(17) 0.0035(18) 0.000(2)
C1 0.0115(9) 0.0317(11) 0.0290(11) 0.0158(9) 0.0094(8) 0.0065(8)
C2 0.0170(10) 0.0255(11) 0.0341(11) 0.0143(9) 0.0144(9) 0.0079(8)
C3 0.0156(9) 0.0206(10) 0.0285(10) 0.0088(8) 0.0125(8) 0.0026(7)
C4 0.0124(9) 0.0209(9) 0.0215(9) 0.0069(7) 0.0080(7) 0.0034(7)
C5 0.0131(9) 0.0206(10) 0.0271(10) 0.0106(8) 0.0063(8) 0.0020(7)
C6 0.0113(9) 0.0289(11) 0.0282(10) 0.0131(9) 0.0059(8) 0.0018(8)
C7 0.0115(8) 0.0146(8) 0.0201(9) 0.0004(7) 0.0068(7) 0.0010(7)
C8 0.0125(8) 0.0183(9) 0.0205(9) -0.0013(7) 0.0085(7) 0.0008(7)
C9 0.0142(9) 0.0227(10) 0.0169(8) -0.0013(7) 0.0071(7) 0.0005(7)
C10 0.0126(8) 0.0178(9) 0.0184(8) 0.0006(7) 0.0073(7) 0.0010(7)
C11 0.0172(10) 0.0231(10) 0.0353(12) -0.0073(9) 0.0101(9) -0.0060(8)
C12 0.0166(10) 0.0240(11) 0.0339(11) 0.0099(9) 0.0082(9) 0.0071(8)
C13 0.0138(9) 0.0179(9) 0.0168(8) -0.0003(7) 0.0048(7) -0.0006(7)
C14 0.0160(9) 0.0144(9) 0.0251(10) -0.0018(7) 0.0041(8) -0.0009(7)
C15 0.0139(9) 0.0158(9) 0.0240(10) -0.0014(7) 0.0034(7) 0.0008(7)
C16 0.0133(9) 0.0178(9) 0.0150(8) 0.0001(7) 0.0046(7) -0.0016(7)
C17 0.0160(9) 0.0149(9) 0.0168(8) 0.0001(7) 0.0058(7) 0.0012(7)
C18 0.0121(8) 0.0178(9) 0.0179(8) 0.0003(7) 0.0044(7) 0.0013(7)
C19 0.0127(8) 0.0151(9) 0.0199(9) -0.0016(7) 0.0049(7) -0.0004(7)
C20 0.0145(9) 0.0165(9) 0.0221(9) -0.0018(7) 0.0062(7) -0.0019(7)
C21 0.0140(9) 0.0173(9) 0.0204(9) -0.0028(7) 0.0066(7) -0.0015(7)
C22 0.0136(9) 0.0157(9) 0.0187(9) -0.0031(7) 0.0056(7) -0.0010(7)
C23 0.0137(9) 0.0187(10) 0.0365(12) 0.0002(9) 0.0034(8) 0.0023(7)
C24 0.0175(10) 0.0150(9) 0.0370(12) -0.0020(8) 0.0094(9) -0.0033(7)
K1 0.0174(2) 0.0237(2) 0.0243(2) -0.00285(17) 0.00821(17) -0.00259(16)
K2 0.0114(14) 0.0196(8) 0.0227(16) -0.0007(8) 0.0043(10) 0.0006(8)
K2A 0.025(6) 0.0174(15) 0.027(5) 0.000 -0.006(4) 0.000
K3 0.0144(3) 0.0225(3) 0.0394(4) 0.000 0.0095(3) 0.000
N1 0.0111(7) 0.0185(8) 0.0234(8) 0.0031(6) 0.0072(6) 0.0000(6)
N2 0.0125(7) 0.0166(8) 0.0214(8) 0.0008(6) 0.0089(6) 0.0002(6)
N3 0.0115(7) 0.0189(8) 0.0214(8) 0.0018(6) 0.0064(6) 0.0029(6)
N4 0.0124(7) 0.0184(8) 0.0238(8) -0.0028(6) 0.0084(6) -0.0015(6)
N5 0.0128(8) 0.0155(8) 0.0305(9) 0.0038(7) 0.0059(7) 0.0010(6)
N6 0.0128(7) 0.0168(8) 0.0209(8) -0.0007(6) 0.0047(6) -0.0007(6)
N7 0.0143(8) 0.0164(8) 0.0189(8) -0.0016(6) 0.0057(6) -0.0005(6)
N8 0.0128(8) 0.0142(8) 0.0320(9) -0.0007(7) 0.0061(7) -0.0004(6)
N9 0.0117(7) 0.0150(8) 0.0266(9) -0.0009(6) 0.0035(6) 0.0009(6)
N10 0.0129(7) 0.0140(8) 0.0241(8) -0.0026(6) 0.0065(6) -0.0013(6)
O4 0.0130(7) 0.0268(8) 0.0427(9) 0.0034(7) 0.0018(7) 0.0004(6)
O5 0.0246(9) 0.0422(10) 0.0451(10) -0.0256(8) 0.0111(8) -0.0112(7)
O6 0.0277(9) 0.0407(10) 0.0334(9) 0.0099(7) 0.0060(7) -0.0131(8)
O7 0.0183(7) 0.0162(7) 0.0337(8) 0.0008(6) 0.0116(6) 0.0004(5)
O8 0.0114(7) 0.0314(8) 0.0256(7) 0.0011(6) 0.0049(6) 0.0001(6)
O9 0.0179(7) 0.0125(7) 0.0364(8) -0.0002(6) 0.0078(6) -0.0002(5)
O10 0.0124(7) 0.0229(7) 0.0259(7) -0.0042(6) 0.0041(6) -0.0035(5)
O11 0.050(2) 0.030(2) 0.061(3) -0.0136(19) 0.000(2) 0.0016(17)
O12 0.047(3) 0.091(4) 0.047(3) 0.009(3) 0.002(2) 0.036(3)
O12A 0.029(2) 0.049(3) 0.055(3) 0.026(2) 0.0019(19) -0.0073(18)
O13 0.031(3) 0.012(3) 0.052(4) 0.001(3) 0.019(3) 0.001(3)
O13A 0.041(6) 0.014(4) 0.072(8) 0.013(4) 0.040(6) 0.014(3)
O13B 0.032(6) 0.018(5) 0.038(6) -0.001(5) 0.010(5) 0.007(5)
O14 0.0296(18) 0.0222(17) 0.0359(19) -0.0042(14) 0.0020(15) -0.0015(14)
O15 0.0509(13) 0.0299(10) 0.0685(14) 0.0165(9) 0.0365(11) 0.0082(9)
O16 0.0295(9) 0.0141(7) 0.0611(12) -0.0003(7) 0.0296(9) 0.0011(6)
O17 0.070(7) 0.070(7) 0.081(7) 0.020(6) 0.031(6) 0.017(6)
S2 0.0137(2) 0.0192(2) 0.0227(2) -0.00230(18) 0.00381(18) -0.00334(18)

loop_
_atom_type_symbol
_atom_type_description
_atom_type_scat_dispersion_real
_atom_type_scat_dispersion_imag
_atom_type_scat_source
C C 0.0033 0.0016 'International Tables Vol C Tables 4.2.6.8 and 6.1.1.4'
H H 0.0000 0.0000 'International Tables Vol C Tables 4.2.6.8 and 6.1.1.4'
K K 0.2009 0.2494 'International Tables Vol C Tables 4.2.6.8 and 6.1.1.4'
N N 0.0061 0.0033 'International Tables Vol C Tables 4.2.6.8 and 6.1.1.4'
O O 0.0106 0.0060 'International Tables Vol C Tables 4.2.6.8 and 6.1.1.4'
S S 0.1246 0.1234 'International Tables Vol C Tables 4.2.6.8 and 6.1.1.4'

loop_
_geom_angle_atom_site_label_1
_geom_angle_atom_site_label_2
_geom_angle_atom_site_label_3
_geom_angle
_geom_angle_site_symmetry_1
_geom_angle_site_symmetry_3
O3 S1 O1 112.7(4) . .
O3 S1 O2 114.7(4) . .
O1 S1 O2 111.7(4) . .
O3 S1 C1 100.8(3) . .
O1 S1 C1 106.5(4) . .
O2 S1 C1 109.6(3) . .
O3 S1 K1 100.2(3) . .
O1 S1 K1 57.7(4) . .
O2 S1 K1 67.9(2) . .
C1 S1 K1 157.64(16) . .
O3 S1 K1 45.0(3) . 2
O1 S1 K1 136.8(3) . 2
O2 S1 K1 69.8(2) . 2
C1 S1 K1 113.54(15) . 2
K1 S1 K1 86.97(7) . 2
O3 S1 K2 35.2(3) . 5_566
O1 S1 K2 78.8(3) . 5_566
O2 S1 K2 140.5(3) . 5_566
C1 S1 K2 102.90(16) . 5_566
K1 S1 K2 89.90(14) . 5_566
K1 S1 K2 77.06(11) 2 5_566
S1 O1 K1 160.5(5) . 5_566
S1 O1 K1 97.6(4) . .
K1 O1 K1 101.8(3) 5_566 .
S1 O2 K1 87.0(2) . .
S1 O2 K1 86.6(2) . 2
K1 O2 K1 94.88(12) . 2
S1 O3 K2 127.0(4) . 5_566
S1 O3 K1 113.8(4) . 2
K2 O3 K1 113.1(2) 5_566 2
S1 O3 K2 112.0(4) . 6_565
K2 O3 K2 18.0(3) 5_566 6_565
K1 O3 K2 119.1(2) 2 6_565
O2A S1A O1A 111.9(4) . .
O2A S1A O3A 111.0(4) . .
O1A S1A O3A 112.9(4) . .
O2A S1A C1 103.2(2) . .
O1A S1A C1 106.7(3) . .
O3A S1A C1 110.7(3) . .
C1 S1A K2A 122.10(15) . 5_566
C1 S1A K1 118.06(15) . 2
O2A S1A K1 62.8(2) . .
O1A S1A K1 54.9(3) . .
O3A S1A K1 109.2(3) . .
C1 S1A K1 140.10(12) . .
K2A S1A K1 86.76(9) 5_566 .
K1 S1A K1 86.85(7) 2 .
S1A O1A K1 101.6(4) . .
K1 O1A K1 98.7(2) 5_566 .
K1 O1A K2A 99.4(2) 5_566 5_566
K1 O1A K2A 101.9(2) . 5_566
S1A O2A K1 93.3(2) . .
K1 O2A K1 104.24(13) 2 .
C2 C1 C6 120.23(19) . .
C2 C1 S1 115.77(18) . .
C6 C1 S1 123.89(18) . .
C2 C1 S1A 126.05(18) . .
C6 C1 S1A 113.41(18) . .
C1 C2 C3 120.5(2) . .
C1 C2 H2 119.7 . .
C3 C2 H2 119.7 . .
C4 C3 C2 119.7(2) . .
C4 C3 H3 120.1 . .
C2 C3 H3 120.1 . .
C3 C4 C5 119.80(18) . .
C3 C4 N1 124.62(18) . .
C5 C4 N1 115.58(17) . .
C6 C5 C4 120.53(19) . .
C6 C5 H5 119.7 . .
C4 C5 H5 119.7 . .
C5 C6 C1 119.2(2) . .
C5 C6 H6 120.4 . .
C1 C6 H6 120.4 . .
N2 C7 C10 126.68(17) . .
N2 C7 C8 113.88(16) . .
C10 C7 C8 119.43(17) . .
O7 C8 N4 119.29(18) . .
O7 C8 C7 124.07(18) . .
N4 C8 C7 116.63(17) . .
O8 C9 N4 121.69(19) . .
O8 C9 N3 121.72(19) . .
N4 C9 N3 116.59(17) . .
N5 C10 N3 119.02(17) . .
N5 C10 C7 121.50(17) . .
N3 C10 C7 119.47(17) . .
N4 C11 H11A 109.5 . .
N4 C11 H11B 109.5 . .
H11A C11 H11B 109.5 . .
N4 C11 H11C 109.5 . .
H11A C11 H11C 109.5 . .
H11B C11 H11C 109.5 . .
N3 C12 H12A 109.5 . .
N3 C12 H12B 109.5 . .
H12A C12 H12B 109.5 . .
N3 C12 H12C 109.5 . .
H12A C12 H12C 109.5 . .
H12B C12 H12C 109.5 . .
C18 C13 C14 120.67(18) . .
C18 C13 S2 122.43(15) . .
C14 C13 S2 116.88(15) . .
C15 C14 C13 120.61(18) . .
C15 C14 H14 119.7 . .
C13 C14 H14 119.7 . .
C14 C15 C16 119.21(18) . .
C14 C15 H15 120.4 . .
C16 C15 H15 120.4 . .
C17 C16 C15 120.15(18) . .
C17 C16 N6 116.33(17) . .
C15 C16 N6 123.49(17) . .
C16 C17 C18 120.41(18) . .
C16 C17 H17 119.8 . .
C18 C17 H17 119.8 . .
C13 C18 C17 118.94(18) . .
C13 C18 H18 120.5 . .
C17 C18 H18 120.5 . .
N7 C19 C22 125.54(17) . .
N7 C19 C20 114.30(17) . .
C22 C19 C20 120.16(17) . .
O9 C20 N9 119.11(18) . .
O9 C20 C19 124.70(18) . .
N9 C20 C19 116.17(17) . .
O10 C21 N9 122.64(18) . .
O10 C21 N10 121.08(18) . .
N9 C21 N10 116.28(16) . .
N8 C22 N10 118.81(17) . .
N8 C22 C19 122.16(18) . .
N10 C22 C19 119.03(17) . .
N9 C23 H23A 109.5 . .
N9 C23 H23B 109.5 . .
H23A C23 H23B 109.5 . .
N9 C23 H23C 109.5 . .
H23A C23 H23C 109.5 . .
H23B C23 H23C 109.5 . .
N10 C24 H24A 109.5 . .
N10 C24 H24B 109.5 . .
H24A C24 H24B 109.5 . .
N10 C24 H24C 109.5 . .
H24A C24 H24C 109.5 . .
H24B C24 H24C 109.5 . .
O1 K1 O10 75.47(16) 5_566 .
O1 K1 O1A 8.7(2) 5_566 5_566
O10 K1 O1A 80.16(15) . 5_566
O1 K1 O6 108.84(18) 5_566 4_455
O10 K1 O6 84.68(5) . 4_455
O1 K1 O3 98.43(18) 5_566 2
O10 K1 O3 68.71(14) . 2
O6 K1 O3 135.54(11) 4_455 2
O1 K1 O3A 89.23(18) 5_566 2
O10 K1 O3A 68.72(14) . 2
O6 K1 O3A 143.16(12) 4_455 2
O3 K1 O3A 9.64(10) 2 2
O1 K1 O12 80.92(19) 5_566 .
O10 K1 O12 137.44(12) . .
O6 K1 O12 70.08(12) 4_455 .
O3 K1 O12 150.74(17) 2 .
O1 K1 O1 78.2(3) 5_566 .
O10 K1 O1 133.78(15) . .
O6 K1 O1 140.19(14) 4_455 .
O3 K1 O1 78.53(17) 2 .
O12 K1 O1 72.68(17) . .
O1 K1 O2A 133.37(17) 5_566 2
O10 K1 O2A 71.55(10) . 2
O6 K1 O2A 100.00(9) 4_455 2
O3 K1 O2A 38.80(12) 2 2
O12 K1 O2A 144.56(16) . 2
O1 K1 O2A 102.13(16) . 2
O10 K1 O1A 127.46(14) . .
O1A K1 O1A 81.3(2) 5_566 .
O6 K1 O1A 147.47(14) 4_455 .
O3A K1 O1A 65.79(17) 2 .
O2A K1 O1A 95.84(15) 2 .
O10 K1 O12A 145.14(12) . .
O1A K1 O12A 86.36(16) 5_566 .
O6 K1 O12A 66.94(12) 4_455 .
O3A K1 O12A 145.51(18) 2 .
O2A K1 O12A 131.08(13) 2 .
O1A K1 O12A 81.22(17) . .
O1 K1 O11 167.18(19) 5_566 .
O10 K1 O11 102.35(8) . .
O6 K1 O11 58.35(9) 4_455 .
O3 K1 O11 92.37(12) 2 .
O12 K1 O11 93.03(15) . .
O1 K1 O11 110.91(18) . .
K2 K2 O12 159.4(9) 2_556 2_556
K2 K2 O5 81.7(7) 2_556 4_455
O12 K2 O5 109.3(3) 2_556 4_455
K2 K2 O3 103.3(4) 2_556 5_566
O12 K2 O3 92.3(3) 2_556 5_566
O5 K2 O3 99.1(3) 4_455 5_566
K2 K2 O5 77.4(6) 2_556 3_556
O12 K2 O5 82.4(3) 2_556 3_556
O5 K2 O5 109.65(17) 4_455 3_556
O3 K2 O5 150.9(3) 5_566 3_556
K2 K2 O3 58.7(4) 2_556 6_566
O12 K2 O3 117.7(3) 2_556 6_566
O5 K2 O3 131.2(3) 4_455 6_566
O3 K2 O3 67.4(3) 5_566 6_566
O5 K2 O3 89.7(2) 3_556 6_566
K2 K2 O12 14.2(6) 2_556 .
O12 K2 O12 165.7(3) 2_556 .
O5 K2 O12 67.8(2) 4_455 .
O3 K2 O12 101.9(3) 5_566 .
O5 K2 O12 85.5(2) 3_556 .
O3 K2 O12 69.7(2) 6_566 .
K2 K2 S2 95.4(6) 2_556 3_556
O12 K2 S2 65.1(2) 2_556 3_556
O5 K2 S2 106.22(12) 4_455 3_556
O3 K2 S2 150.4(3) 5_566 3_556
O5 K2 S2 19.25(7) 3_556 3_556
O3 K2 S2 105.0(2) 6_566 3_556
O12 K2 S2 101.8(2) . 3_556
K2 K2 S1 88.9(5) 2_556 5_566
O12 K2 S1 108.7(3) 2_556 5_566
O5 K2 S1 86.67(18) 4_455 5_566
O3 K2 S1 17.88(15) 5_566 5_566
O5 K2 S1 156.5(3) 3_556 5_566
O3 K2 S1 66.84(17) 6_566 5_566
O12 K2 S1 85.3(2) . 5_566
S2 K2 S1 166.85(18) 3_556 5_566
K2 K2 K1 124.4(8) 2_556 2_556
O12 K2 K1 40.3(2) 2_556 2_556
O5 K2 K1 148.2(3) 4_455 2_556
O3 K2 K1 92.4(2) 5_566 2_556
O5 K2 K1 65.30(15) 3_556 2_556
O3 K2 K1 80.60(16) 6_566 2_556
O12 K2 K1 138.4(2) . 2_556
S2 K2 K1 57.99(10) 3_556 2_556
S1 K2 K1 109.49(13) 5_566 2_556
K2 K2 K1 114.08(15) 2_556 6_566
O12 K2 K1 72.3(2) 2_556 6_566
O5 K2 K1 131.54(19) 4_455 6_566
O3 K2 K1 34.30(16) 5_566 6_566
O5 K2 K1 118.34(18) 3_556 6_566
O3 K2 K1 58.06(12) 6_566 6_566
O12 K2 K1 120.6(2) . 6_566
S2 K2 K1 116.62(16) 3_556 6_566
S1 K2 K1 50.54(7) 5_566 6_566
K1 K2 K1 59.03(8) 2_556 6_566
K2 K2 K1 46.0(7) 2_556 .
O12 K2 K1 154.2(3) 2_556 .
O5 K2 K1 54.66(14) 4_455 .
O3 K2 K1 72.9(2) 5_566 .
O5 K2 K1 120.6(2) 3_556 .
O3 K2 K1 76.72(19) 6_566 .
O12 K2 K1 35.32(14) . .
S2 K2 K1 134.94(18) 3_556 .
S1 K2 K1 55.07(11) 5_566 .
K1 K2 K1 156.39(13) 2_556 .
K1 K2 K1 102.51(10) 6_566 .
O5 K2A O5 110.1(3) 3_556 4_455
O5 K2A O1A 161.19(17) 3_556 5_566
O5 K2A O1A 79.70(15) 4_455 5_566
O5 K2A O1A 79.70(15) 3_556 6_566
O5 K2A O1A 161.19(17) 4_455 6_566
O3A K2A O12A 126.2(2) 5_566 .
O3A K2A O12A 76.96(16) 6_566 .
O5 K2A O12A 90.72(15) 3_556 .
O5 K2A O12A 73.19(13) 4_455 .
O1A K2A O12A 76.47(17) 5_566 .
O1A K2A O12A 123.9(2) 6_566 .
O5 K2A O12A 73.19(13) 3_556 2_556
O5 K2A O12A 90.72(15) 4_455 2_556
O5 K2A S1A 161.29(19) 3_556 5_566
O5 K2A S1A 86.80(8) 4_455 5_566
O5 K2A S1A 86.80(8) 3_556 6_566
O5 K2A S1A 161.29(19) 4_455 6_566
O3A K2A K1 85.14(16) 5_566 .
O3A K2A K1 79.85(17) 6_566 .
O5 K2A K1 133.53(11) 3_556 .
O5 K2A K1 60.57(4) 4_455 .
O1A K2A K1 36.90(14) 5_566 .
O1A K2A K1 124.7(2) 6_566 .
O12A K2A K1 42.99(9) . .
O12A K2A K1 144.56(9) 2_556 .
S1A K2A K1 61.46(7) 5_566 .
S1A K2A K1 102.11(13) 6_566 .
O5 K2A K1 60.57(4) 3_556 2_556
O5 K2A K1 133.53(11) 4_455 2_556
K1 K2A K1 160.16(18) . 2_556
O13B K3 O8 87.8(3) . .
O13B K3 O8 101.7(3) 2_656 .
O8 K3 O8 169.58(7) . 2_656
O8 K3 O4 89.62(5) . 2
O8 K3 O4 84.71(5) 2_656 2
O8 K3 O4 84.71(5) . 1_656
O8 K3 O4 89.62(5) 2_656 1_656
O4 K3 O4 113.96(7) 2 1_656
O8 K3 O13A 94.3(4) . .
O8 K3 O13A 93.8(4) 2_656 .
O4 K3 O13A 161.3(3) 2 .
O4 K3 O13A 84.6(3) 1_656 .
O8 K3 O13A 93.8(4) . 2_656
O8 K3 O13A 94.3(4) 2_656 2_656
O4 K3 O13A 84.6(3) 2 2_656
O4 K3 O13A 161.3(3) 1_656 2_656
O8 K3 O13 92.4(3) . 2_656
O8 K3 O13 94.8(3) 2_656 2_656
O4 K3 O13 76.64(19) 2 2_656
O4 K3 O13 168.9(2) 1_656 2_656
O8 K3 O13 94.8(3) . .
O8 K3 O13 92.4(3) 2_656 .
O4 K3 O13 168.9(2) 2 .
O4 K3 O13 76.64(19) 1_656 .
O13 K3 O13 93.0(4) 2_656 .
O8 K3 K2 89.58(10) . 4_546
O8 K3 K2 80.01(10) 2_656 4_546
O4 K3 K2 53.73(9) 2 4_546
O4 K3 K2 60.47(10) 1_656 4_546
O13 K3 K2 130.3(2) 2_656 4_546
O13 K3 K2 136.3(2) . 4_546
O8 K3 K2 80.01(10) . 3_545
O8 K3 K2 89.58(10) 2_656 3_545
O4 K3 K2 60.47(10) 2 3_545
O4 K3 K2 53.73(9) 1_656 3_545
O13 K3 K2 136.3(2) 2_656 3_545
O13 K3 K2 130.3(2) . 3_545
K2 K3 K2 11.5(2) 4_546 3_545
N2 N1 C4 112.92(16) . .
N1 N2 C7 118.39(16) . .
C10 N3 C9 123.20(17) . .
C10 N3 C12 119.58(17) . .
C9 N3 C12 117.21(16) . .
C9 N4 C8 124.63(17) . .
C9 N4 C11 116.14(16) . .
C8 N4 C11 119.23(17) . .
C10 N5 H5A 120.0 . .
C10 N5 H5B 120.0 . .
H5A N5 H5B 120.0 . .
N7 N6 C16 113.53(16) . .
N6 N7 C19 118.05(16) . .
C22 N8 H8A 120.0 . .
C22 N8 H8B 120.0 . .
H8A N8 H8B 120.0 . .
C21 N9 C20 124.89(16) . .
C21 N9 C23 117.41(16) . .
C20 N9 C23 117.69(16) . .
C22 N10 C21 123.37(16) . .
C22 N10 C24 119.33(16) . .
C21 N10 C24 117.19(16) . .
S2 O4 K3 128.56(10) . 1_454
S2 O5 K2 141.75(19) . 4_445
S2 O5 K2A 132.79(11) . 3_444
K2 O5 K2A 10.57(18) 4_445 3_444
S2 O5 K2 122.7(2) . 3_444
K2 O5 K2 20.9(4) 4_445 3_444
S2 O6 K1 130.99(10) . 4_445
C9 O8 K3 156.74(14) . .
C21 O10 K1 167.92(14) . .
K2 O12 K1 111.0(3) 2_556 .
K2 O12 K2 6.4(3) 2_556 .
K1 O12 K2 106.7(2) . .
K1 O12A K2A 90.27(13) . .
K3 O13 H130 119(4) . .
K3 O13 H131 125(5) . .
H130 O13 H131 106(3) . .
H140 O14 H141 118(3) . .
H150 O15 H151 107(3) . .
H160 O16 H161 107(2) . .
O5 S2 O4 113.60(11) . .
O5 S2 O6 112.51(12) . .
O4 S2 O6 112.80(11) . .
O5 S2 C13 105.34(10) . .
O4 S2 C13 106.95(9) . .
O6 S2 C13 104.78(9) . .
O5 S2 K2 38.08(15) . 3_444
O4 S2 K2 89.24(11) . 3_444
O6 S2 K2 98.97(13) . 3_444
C13 S2 K2 142.75(15) . 3_444

loop_
_geom_bond_atom_site_label_1
_geom_bond_atom_site_label_2
_geom_bond_distance
_geom_bond_site_symmetry_2
S1 O3 1.438(5) .
S1 O1 1.455(8) .
S1 O2 1.460(5) .
S1 C1 1.767(4) .
S1 K1 3.443(3) .
S1 K1 3.647(3) 2
S1 K2 3.742(6) 5_566
O1 K1 2.662(8) 5_566
O1 K1 2.934(9) .
O2 K1 3.194(5) .
O2 K1 3.429(5) 2
O3 K2 2.697(7) 5_566
O3 K1 2.820(7) 2
O3 K2 3.072(9) 6_565
S1A O2A 1.457(5) .
S1A O1A 1.458(7) .
S1A O3A 1.467(5) .
S1A C1 1.815(4) .
S1A K2A 3.339(6) 5_566
S1A K1 3.506(3) 2
S1A K1 3.594(3) .
O1A K1 2.719(7) 5_566
O1A K1 3.004(8) .
O1A K2A 3.131(8) 5_566
O2A K1 2.978(4) 2
O2A K1 3.203(5) .
O3A K2A 2.500(8) 5_566
O3A K1 2.897(8) 2
C1 C2 1.383(3) .
C1 C6 1.399(3) .
C2 C3 1.391(3) .
C2 H2 0.9500 .
C3 C4 1.391(3) .
C3 H3 0.9500 .
C4 C5 1.396(3) .
C4 N1 1.428(2) .
C5 C6 1.392(3) .
C5 H5 0.9500 .
C6 H6 0.9500 .
C7 N2 1.373(2) .
C7 C10 1.414(3) .
C7 C8 1.442(3) .
C8 O7 1.239(2) .
C8 N4 1.391(2) .
C9 O8 1.214(2) .
C9 N4 1.381(3) .
C9 N3 1.391(3) .
C10 N5 1.322(2) .
C10 N3 1.368(2) .
C11 N4 1.468(3) .
C11 H11A 0.9800 .
C11 H11B 0.9800 .
C11 H11C 0.9800 .
C12 N3 1.475(3) .
C12 H12A 0.9800 .
C12 H12B 0.9800 .
C12 H12C 0.9800 .
C13 C18 1.386(3) .
C13 C14 1.393(3) .
C13 S2 1.772(2) .
C14 C15 1.382(3) .
C14 H14 0.9500 .
C15 C16 1.399(3) .
C15 H15 0.9500 .
C16 C17 1.394(3) .
C16 N6 1.420(2) .
C17 C18 1.397(3) .
C17 H17 0.9500 .
C18 H18 0.9500 .
C19 N7 1.373(2) .
C19 C22 1.414(3) .
C19 C20 1.435(3) .
C20 O9 1.236(2) .
C20 N9 1.395(2) .
C21 O10 1.212(2) .
C21 N9 1.383(3) .
C21 N10 1.394(2) .
C22 N8 1.314(2) .
C22 N10 1.370(2) .
C23 N9 1.471(3) .
C23 H23A 0.9800 .
C23 H23B 0.9800 .
C23 H23C 0.9800 .
C24 N10 1.468(3) .
C24 H24A 0.9800 .
C24 H24B 0.9800 .
C24 H24C 0.9800 .
K1 O10 2.6867(14) .
K1 O6 2.7310(17) 4_455
K1 O12 2.902(6) .
K1 O12A 3.047(5) .
K1 O11 3.113(5) .
K2 K2 0.976(17) 2_556
K2 O12 2.152(11) 2_556
K2 O5 2.666(6) 4_455
K2 O5 2.703(6) 3_556
K2 O12 3.085(10) .
K2 S2 3.690(6) 3_556
K2A O5 2.678(4) 3_556
K2A O5 2.678(4) 4_455
K2A O12A 3.255(5) .
K2A O12A 3.255(5) 2_556
K3 O13B 2.724(10) .
K3 O13B 2.724(10) 2_656
K3 O8 2.7417(14) .
K3 O8 2.7417(14) 2_656
K3 O4 2.7514(17) 2
K3 O4 2.7514(17) 1_656
K3 O13A 2.755(11) .
K3 O13A 2.755(11) 2_656
K3 O13 2.823(7) 2_656
K3 O13 2.823(7) .
N1 N2 1.283(2) .
N5 H5A 0.8800 .
N5 H5B 0.8800 .
N6 N7 1.282(2) .
N8 H8A 0.8800 .
N8 H8B 0.8800 .
O4 S2 1.4482(16) .
O5 S2 1.4448(17) .
O6 S2 1.4517(17) .
O13 H130 0.80(2) .
O13 H131 0.80(2) .
O14 H140 0.72(3) .
O14 H141 0.77(3) .
O15 H150 0.791(18) .
O15 H151 0.798(18) .
O16 H160 0.797(17) .
O16 H161 0.798(17) .
